data_9017534
loop_
_publ_author_name
'Ilinets, A. M.'
'Bikbau, M. Y.'
'Nudelman, B. I.'
'Bolotina, N. B.'

_publ_section_title
;
 The peculiarities of the atomic-structure of alinite and jasmundite
 Note: Cu, Ni-bearing material
;
_journal_name_full Kristallografiya
_journal_page_first 71
_journal_page_last 77
_journal_volume 34
_journal_year 1989
_chemical_formula_sum 'Al Ca9.72 Cl Mg1.28 O18 Si3'
_chemical_name_mineral Alinite
_space_group_IT_number 139
_space_group_name_Hall '-I 4 2'
_space_group_name_H-M_alt 'I 4/m m m'
_symmetry_space_group_name_H-M 'I 4/m m m'
_cell_angle_alpha 90
_cell_angle_beta 90
_cell_angle_gamma 90
_cell_length_a 10.461
_cell_length_b 10.461
_cell_length_c 10.583
_cell_formula_units_Z 2
_cell_volume 1158.124
_database_code_amcsd 0020213
_exptl_crystal_density_diffrn 2.453
_cod_data_source_file inputs/fixed/downloads/17/17763.cif
_cod_data_source_block 17763
_cod_original_cell_volume 1158.125
_cod_original_formula_sum 'Ca9.72 Mg1.28 (Si3 Al) O18 Cl'
_cod_database_code 9017534

loop_
_space_group_symop_operation_xyz
x,y,z
1/2+x,1/2+y,1/2+z
-y,-x,z
1/2-y,1/2-x,1/2+z
y,x,-z
1/2+y,1/2+x,1/2-z
y,-x,-z
1/2+y,1/2-x,1/2-z
-y,x,z
1/2-y,1/2+x,1/2+z
x,-y,z
1/2+x,1/2-y,1/2+z
-x,y,-z
1/2-x,1/2+y,1/2-z
x,y,-z
1/2+x,1/2+y,1/2-z
-x,-y,z
1/2-x,1/2-y,1/2+z
y,x,z
1/2+y,1/2+x,1/2+z
-y,-x,-z
1/2-y,1/2-x,1/2-z
-y,x,-z
1/2-y,1/2+x,1/2-z
y,-x,z
1/2+y,1/2-x,1/2+z
-x,y,z
1/2-x,1/2+y,1/2+z
x,-y,-z
1/2+x,1/2-y,1/2-z
-x,-y,-z
1/2-x,1/2-y,1/2-z

loop_
_atom_site_label
_atom_site_fract_x
_atom_site_fract_y
_atom_site_fract_z
_atom_site_occupancy
_atom_site_U_iso_or_equiv
Ca1 0.00000 0.26150 0.29100 1.00000 0.01887
Ca2 0.00000 0.00000 0.00000 1.00000 0.00899
Ca3 0.00000 0.50000 0.00000 0.36000 0.00899
Mg3 0.00000 0.50000 0.00000 0.64000 0.00899
Si1 0.21070 0.21070 0.00000 0.75000 0.00722
Al1 0.21070 0.21070 0.00000 0.25000 0.00722
O1 0.17960 0.36470 0.00000 1.00000 0.01862
O2 0.14430 0.14430 0.15370 1.00000 0.01165
O3 0.00000 0.50000 0.25000 1.00000 0.01862
Cl 0.00000 0.00000 0.50000 1.00000 0.02951

loop_
_cod_related_entry_id
_cod_related_entry_database
_cod_related_entry_code
1 AMCSD 0020213
